data_4100749
loop_
_publ_author_name
'Helen M. Hoyt'
'Forrest E. Michael'
'Robert G. Bergman'

_publ_section_title
;
C-H Bond Activation of Hydrocarbons by an Imidozirconocene Complex
;
_journal_name_full 'Journal of the American Chemical Society'
_journal_page_first 1018
_journal_page_last 1019
_journal_paper_doi 10.1021/ja0385944
_journal_volume 126
_journal_year 2004
_chemical_formula_moiety 'C28 H45 N Si Zr'
_chemical_formula_sum 'C28 H45 N Si Zr'
_chemical_formula_weight 514.98
_space_group_IT_number 14
_symmetry_cell_setting monoclinic
_symmetry_space_group_name_Hall '-P 2yn'
_symmetry_space_group_name_H-M 'P 1 21/n 1'
_cell_angle_alpha 90
_cell_angle_beta 93.866(2)
_cell_angle_gamma 90
_cell_formula_units_Z 4
_cell_length_a 10.875(1)
_cell_length_b 14.488(2)
_cell_length_c 16.803(2)
_cell_measurement_temperature 123.2
_cell_volume 2641.3(6)
_exptl_crystal_density_diffrn 1.295
_cod_original_sg_symbol_H-M 'P 21/n'
_cod_database_code 4100749

loop_
_symmetry_equiv_pos_as_xyz
x,y,z
1/2-x,1/2+y,1/2-z
-x,-y,-z
1/2+x,1/2-y,1/2+z

loop_
_atom_site_label
_atom_site_type_symbol
_atom_site_fract_x
_atom_site_fract_y
_atom_site_fract_z
_atom_site_U_iso_or_equiv
_atom_site_adp_type
_atom_site_occupancy
_atom_site_calc_flag
_atom_site_refinement_flags
_atom_site_disorder_assembly
_atom_site_disorder_group
Zr1 Zr 0.10874(5) 0.27474(4) 0.36617(3) 0.0137(1) Uani 1.00 d . . .
Si1 Si 0.4415(2) 0.3129(1) 0.3409(1) 0.0222(5) Uani 1.00 d . . .
N1 N 0.0890(4) 0.2855(3) 0.2441(2) 0.016(1) Uani 1.00 d . . .
C1 C 0.3158(5) 0.2413(4) 0.3762(3) 0.021(2) Uani 1.00 d . . .
C2 C 0.5052(6) 0.3947(4) 0.4196(3) 0.028(2) Uani 1.00 d . . .
C3 C 0.3967(5) 0.3783(4) 0.2482(3) 0.028(2) Uani 1.00 d . . .
C4 C 0.5758(6) 0.2421(4) 0.3128(4) 0.033(2) Uani 1.00 d . . .
C5 C 0.0635(5) 0.2409(4) 0.1639(3) 0.012(2) Uani 1.00 d . . .
C6 C 0.0792(6) 0.3128(4) 0.0989(3) 0.028(2) Uani 1.00 d . . .
C7 C -0.0687(6) 0.2040(4) 0.1570(3) 0.029(2) Uani 1.00 d . . .
C8 C 0.1561(6) 0.1623(4) 0.1561(3) 0.025(2) Uani 1.00 d . . .
C9 C 0.1558(5) 0.3948(4) 0.4716(3) 0.018(2) Uani 1.00 d . . .
C10 C 0.1849(5) 0.4380(4) 0.4002(3) 0.018(2) Uani 1.00 d . . .
C11 C 0.0760(5) 0.4530(4) 0.3525(3) 0.018(2) Uani 1.00 d . . .
C12 C 0.0556(6) 0.5057(4) 0.2750(4) 0.028(2) Uani 1.00 d . . .
C13 C -0.0751(6) 0.4926(4) 0.2393(4) 0.032(2) Uani 1.00 d . . .
C14 C -0.1686(6) 0.5069(4) 0.3015(4) 0.034(2) Uani 1.00 d . . .
C15 C -0.1560(6) 0.4307(4) 0.3652(4) 0.030(2) Uani 1.00 d . . .
C16 C -0.0228(5) 0.4184(4) 0.3946(3) 0.020(2) Uani 1.00 d . . .
C17 C 0.0262(5) 0.3838(4) 0.4686(3) 0.019(2) Uani 1.00 d . . .
C18 C -0.0742(5) 0.1732(4) 0.3687(3) 0.016(2) Uani 1.00 d . . .
C19 C 0.0205(5) 0.1136(4) 0.3464(3) 0.017(2) Uani 1.00 d . . .
C20 C 0.1058(5) 0.1007(4) 0.4123(3) 0.015(2) Uani 1.00 d . . .
C21 C 0.2080(5) 0.0315(4) 0.4223(3) 0.022(2) Uani 1.00 d . . .
C22 C 0.2767(6) 0.0393(4) 0.5045(4) 0.033(2) Uani 1.00 d . . .
C23 C 0.1907(6) 0.0576(4) 0.5706(4) 0.034(2) Uani 1.00 d . . .
C24 C 0.1254(6) 0.1498(4) 0.5590(3) 0.027(2) Uani 1.00 d . . .
C25 C 0.0644(5) 0.1543(4) 0.4753(3) 0.019(2) Uani 1.00 d . . .
C26 C -0.0479(5) 0.1972(4) 0.4492(3) 0.019(2) Uani 1.00 d . . .
C27 C -0.0480(6) 0.3415(4) 0.5321(3) 0.028(2) Uani 1.00 d . . .
C28 C -0.1231(5) 0.2585(4) 0.5000(3) 0.027(2) Uani 1.00 d . . .
C101 C 0.0840 0.4176 0.4175 0.0038 Uiso 0.00 d P . .
C102 C 0.0137 0.1478 0.4104 0.0038 Uiso 0.00 d P . .
H1 H 0.1009 0.3429 0.2340 0.0195 Uiso 1.00 calc . . .
H2 H 0.3359 0.2332 0.4317 0.0248 Uiso 1.00 calc . . .
H3 H 0.3226 0.1838 0.3496 0.0248 Uiso 1.00 calc . . .
H4 H 0.5401 0.3606 0.4639 0.0338 Uiso 1.00 calc . . .
H5 H 0.5670 0.4320 0.3985 0.0338 Uiso 1.00 calc . . .
H6 H 0.4408 0.4329 0.4364 0.0338 Uiso 1.00 calc . . .
H7 H 0.4640 0.4152 0.2341 0.0335 Uiso 1.00 calc . . .
H8 H 0.3750 0.3362 0.2062 0.0335 Uiso 1.00 calc . . .
H9 H 0.3282 0.4168 0.2570 0.0335 Uiso 1.00 calc . . .
H10 H 0.6052 0.2057 0.3571 0.0393 Uiso 1.00 calc . . .
H11 H 0.5507 0.2028 0.2694 0.0393 Uiso 1.00 calc . . .
H12 H 0.6396 0.2818 0.2975 0.0393 Uiso 1.00 calc . . .
H13 H 0.1612 0.3357 0.1033 0.0333 Uiso 1.00 calc . . .
H14 H 0.0630 0.2851 0.0480 0.0333 Uiso 1.00 calc . . .
H15 H 0.0232 0.3622 0.1050 0.0333 Uiso 1.00 calc . . .
H16 H -0.1247 0.2537 0.1617 0.0345 Uiso 1.00 calc . . .
H17 H -0.0843 0.1749 0.1066 0.0345 Uiso 1.00 calc . . .
H18 H -0.0791 0.1604 0.1983 0.0345 Uiso 1.00 calc . . .
H19 H 0.1475 0.1187 0.1976 0.0298 Uiso 1.00 calc . . .
H20 H 0.1408 0.1328 0.1058 0.0298 Uiso 1.00 calc . . .
H21 H 0.2375 0.1866 0.1599 0.0298 Uiso 1.00 calc . . .
H22 H 0.2128 0.3764 0.5140 0.0213 Uiso 1.00 calc . . .
H23 H 0.2654 0.4543 0.3865 0.0212 Uiso 1.00 calc . . .
H24 H 0.0697 0.5696 0.2850 0.0331 Uiso 1.00 calc . . .
H25 H 0.1117 0.4840 0.2383 0.0331 Uiso 1.00 calc . . .
H26 H -0.0907 0.5359 0.1974 0.0384 Uiso 1.00 calc . . .
H27 H -0.0835 0.4317 0.2186 0.0384 Uiso 1.00 calc . . .
H28 H -0.1548 0.5652 0.3263 0.0413 Uiso 1.00 calc . . .
H29 H -0.2493 0.5052 0.2762 0.0413 Uiso 1.00 calc . . .
H30 H -0.2027 0.4473 0.4088 0.0361 Uiso 1.00 calc . . .
H31 H -0.1864 0.3743 0.3428 0.0361 Uiso 1.00 calc . . .
H32 H -0.1431 0.1933 0.3354 0.0197 Uiso 1.00 calc . . .
H33 H 0.0258 0.0867 0.2952 0.0200 Uiso 1.00 calc . . .
H34 H 0.1742 -0.0288 0.4164 0.0266 Uiso 1.00 calc . . .
H35 H 0.2644 0.0417 0.3825 0.0266 Uiso 1.00 calc . . .
H36 H 0.3196 -0.0168 0.5158 0.0398 Uiso 1.00 calc . . .
H37 H 0.3342 0.0886 0.5034 0.0398 Uiso 1.00 calc . . .
H38 H 0.1308 0.0099 0.5705 0.0411 Uiso 1.00 calc . . .
H39 H 0.2375 0.0581 0.6205 0.0411 Uiso 1.00 calc . . .
H40 H 0.0646 0.1558 0.5967 0.0320 Uiso 1.00 calc . . .
H41 H 0.1836 0.1985 0.5664 0.0320 Uiso 1.00 calc . . .
H42 H 0.0066 0.3218 0.5753 0.0336 Uiso 1.00 calc . . .
H43 H -0.1027 0.3868 0.5504 0.0336 Uiso 1.00 calc . . .
H44 H -0.1932 0.2802 0.4686 0.0324 Uiso 1.00 calc . . .
H45 H -0.1493 0.2237 0.5436 0.0324 Uiso 1.00 calc . . .

loop_
_atom_site_aniso_label
_atom_site_aniso_U_11
_atom_site_aniso_U_22
_atom_site_aniso_U_33
_atom_site_aniso_U_12
_atom_site_aniso_U_13
_atom_site_aniso_U_23
Zr1 0.0142(3) 0.0103(3) 0.0170(3) -0.0010(3) 0.0029(2) -0.0006(3)
Si1 0.019(1) 0.0176(10) 0.030(1) -0.0011(8) 0.0025(8) -0.0009(8)
N1 0.023(3) 0.006(3) 0.020(3) -0.001(2) 0.002(2) -0.001(2)
C1 0.025(3) 0.018(4) 0.019(3) -0.006(3) 0.002(3) 0.002(3)
C2 0.028(4) 0.027(4) 0.029(4) -0.002(3) -0.002(3) 0.003(3)
C3 0.026(4) 0.026(4) 0.032(4) -0.005(3) 0.012(3) -0.001(3)
C4 0.029(4) 0.018(4) 0.052(4) -0.003(3) 0.000(3) -0.007(3)
C5 0.021(3) 0.007(3) 0.007(3) -0.001(2) 0.003(2) -0.001(2)
C6 0.029(4) 0.022(4) 0.032(4) 0.007(3) -0.001(3) -0.004(3)
C7 0.025(4) 0.033(5) 0.028(4) -0.002(3) -0.006(3) -0.001(3)
C8 0.034(4) 0.019(4) 0.022(4) 0.000(3) 0.005(3) -0.004(3)
C9 0.017(4) 0.018(4) 0.017(3) 0.001(3) -0.005(3) -0.004(3)
C10 0.021(4) 0.010(3) 0.023(4) -0.001(3) 0.003(3) -0.004(3)
C11 0.027(4) 0.005(3) 0.022(4) 0.000(3) 0.003(3) -0.003(3)
C12 0.031(4) 0.012(4) 0.039(4) 0.002(3) -0.005(3) 0.000(3)
C13 0.041(5) 0.019(4) 0.035(4) 0.006(3) -0.005(4) -0.003(3)
C14 0.032(4) 0.026(4) 0.043(4) 0.008(3) -0.013(4) -0.005(3)
C15 0.025(4) 0.019(4) 0.046(4) 0.002(3) 0.002(3) -0.014(3)
C16 0.018(4) 0.014(4) 0.029(4) 0.009(3) -0.002(3) -0.007(3)
C17 0.027(4) 0.011(4) 0.020(3) -0.002(3) 0.004(3) -0.009(3)
C18 0.014(3) 0.015(4) 0.020(3) -0.002(3) 0.002(3) 0.001(3)
C19 0.018(4) 0.012(3) 0.020(3) -0.007(3) 0.004(3) -0.001(3)
C20 0.018(3) 0.010(3) 0.019(3) -0.004(3) 0.004(3) 0.008(3)
C21 0.019(4) 0.015(4) 0.031(4) -0.001(3) -0.005(3) 0.002(3)
C22 0.030(4) 0.020(4) 0.049(5) 0.002(3) -0.006(3) 0.010(3)
C23 0.040(5) 0.029(4) 0.032(4) -0.006(3) -0.008(3) 0.012(3)
C24 0.035(4) 0.024(4) 0.021(4) -0.008(3) 0.006(3) 0.001(3)
C25 0.025(4) 0.015(4) 0.017(3) -0.005(3) 0.004(3) 0.004(3)
C26 0.016(3) 0.012(4) 0.029(4) -0.006(3) 0.008(3) 0.000(3)
C27 0.038(4) 0.020(4) 0.028(4) 0.001(3) 0.015(3) -0.008(3)
C28 0.028(4) 0.022(4) 0.033(4) -0.005(3) 0.015(3) -0.005(3)

loop_
_geom_bond_atom_site_label_1
_geom_bond_atom_site_label_2
_geom_bond_distance
_geom_bond_site_symmetry_1
_geom_bond_site_symmetry_2
_geom_bond_publ_flag
ZR1 N1 2.054(4) . . yes
ZR1 C1 2.298(6) . . yes
ZR1 C9 2.510(5) . . yes
ZR1 C10 2.557(5) . . yes
ZR1 C11 2.614(6) . . yes
ZR1 C16 2.588(6) . . yes
ZR1 C17 2.544(5) . . yes
ZR1 C18 2.478(5) . . yes
ZR1 C19 2.537(5) . . yes
ZR1 C20 2.639(5) . . yes
ZR1 C25 2.600(5) . . yes
ZR1 C26 2.536(6) . . yes
ZR1 C101 2.2652(6) . . yes
ZR1 C102 2.2598(6) . . yes
SI1 C1 1.846(6) . . yes
SI1 C2 1.873(6) . . yes
SI1 C3 1.859(6) . . yes
SI1 C4 1.871(7) . . yes
N1 C5 1.503(6) . . yes
C5 C6 1.527(8) . . yes
C5 C7 1.531(8) . . yes
C5 C8 1.532(8) . . yes
C9 C10 1.408(7) . . yes
C9 C17 1.416(8) . . yes
C9 C101 1.204(5) . . yes
C10 C11 1.401(8) . . yes
C10 C101 1.191(6) . . yes
C11 C12 1.514(8) . . yes
C11 C16 1.417(8) . . yes
C11 C101 1.204(6) . . yes
C12 C13 1.517(8) . . yes
C13 C14 1.520(9) . . yes
C14 C15 1.537(9) . . yes
C15 C16 1.509(8) . . yes
C16 C17 1.411(7) . . yes
C16 C101 1.198(6) . . yes
C17 C27 1.510(8) . . yes
C17 C101 1.202(6) . . yes
C18 C19 1.413(8) . . yes
C18 C26 1.407(8) . . yes
C18 C102 1.204(5) . . yes
C19 C20 1.409(7) . . yes
C19 C102 1.191(5) . . yes
C20 C21 1.498(8) . . yes
C20 C25 1.411(8) . . yes
C20 C102 1.211(6) . . yes
C21 C22 1.529(8) . . yes
C22 C23 1.523(9) . . yes
C23 C24 1.519(9) . . yes
C24 C25 1.516(8) . . yes
C25 C26 1.414(8) . . yes
C25 C102 1.192(5) . . yes
C26 C28 1.510(8) . . yes
C26 C102 1.202(6) . . yes
C27 C28 1.531(8) . . yes
